data_4060533
loop_
_publ_author_name
'D\'iez, Josefina'
'Gamasa, M. Pilar'
'Gimeno, Jos\'e'
'Paredes, Paloma'

_publ_section_title
;
Novel Iridium Complexes Containing 2,6-Bis(oxazoline)pyridine Ligands: 
Synthesis and Reactivity of the Diolefin Iridium(I) Complex 
[Ir(\h^2^-C~2~H~4~)2{\k^3^N,N,N-(S,S)-i-Pr-pybox}][PF~6~] 
((S,S)-i-Pr-pybox = 2,6-Bis(4'-(S)-isopropyloxazolin-2'-yl)pyridine)
;
_journal_issue 8
_journal_name_full Organometallics
_journal_page_first 1799
_journal_page_last 1802
_journal_paper_doi 10.1021/om050073x
_journal_volume 24
_journal_year 2005
_chemical_absolute_configuration ad
_chemical_formula_moiety 'C20 H28 Cl F6 Ir N3 O2 P'
_chemical_formula_sum 'C20 H28 Cl F6 Ir N3 O2 P'
_chemical_formula_weight 715.07
_space_group_IT_number 4
_symmetry_cell_setting monoclinic
_symmetry_space_group_name_Hall 'P 2yb'
_symmetry_space_group_name_H-M 'P 1 21 1'
_cell_angle_alpha 90.00
_cell_angle_beta 91.441(5)
_cell_angle_gamma 90.00
_cell_formula_units_Z 2
_cell_length_a 8.2524(5)
_cell_length_b 16.0006(10)
_cell_length_c 9.4409(6)
_cell_measurement_temperature 293(2)
_cell_volume 1246.21(13)
_diffrn_ambient_temperature 293(2)
_exptl_crystal_density_diffrn 1.906
_cod_depositor_comments
;
The following automatic conversions were performed:
'_symmetry_cell_setting' value 'Monoclinic' changed to 'monoclinic'
according to '/home/saulius/struct/CIF-dictionaries/cif_core.dic'
dictionary named 'cif_core.dic' version 2.4.1 from 2010-06-29.

Automatic conversion script
Id: cif_fix_enum 1527 2010-12-29 10:47:43Z saulius 
;
_cod_original_sg_symbol_H-M 'P 21'
_cod_database_code 4060533

loop_
_symmetry_equiv_pos_as_xyz
'x, y, z'
'-x, y+1/2, -z'

loop_
_atom_site_label
_atom_site_type_symbol
_atom_site_fract_x
_atom_site_fract_y
_atom_site_fract_z
_atom_site_U_iso_or_equiv
_atom_site_adp_type
_atom_site_occupancy
_atom_site_symmetry_multiplicity
_atom_site_calc_flag
_atom_site_refinement_flags
_atom_site_disorder_assembly
_atom_site_disorder_group
C1 C -0.0192(8) 0.4890(11) 0.7757(9) 0.083(2) Uani 1 1 d . . .
H1A H -0.0198 0.4490 0.8472 0.099 Uiso 1 1 calc R . .
H1B H -0.0453 0.4738 0.6828 0.099 Uiso 1 1 calc R . .
C2 C 0.0216(13) 0.5732(8) 0.8083(14) 0.104(4) Uani 1 1 d . . .
H2 H 0.0199 0.6099 0.7320 0.125 Uiso 1 1 calc R . .
C3 C 0.0605(12) 0.6054(6) 0.9288(13) 0.090(3) Uani 1 1 d . . .
H3A H 0.0646 0.5720 1.0096 0.108 Uiso 1 1 calc R . .
H3B H 0.0847 0.6620 0.9355 0.108 Uiso 1 1 calc R . .
C4 C 0.4753(11) 0.6532(6) 0.6906(13) 0.072(3) Uani 1 1 d . . .
H4 H 0.4235 0.6652 0.7807 0.086 Uiso 1 1 calc R . .
C5 C 0.4916(13) 0.7353(6) 0.6121(12) 0.092(3) Uani 1 1 d . . .
H5A H 0.3858 0.7568 0.5883 0.139 Uiso 1 1 calc R . .
H5B H 0.5504 0.7264 0.5270 0.139 Uiso 1 1 calc R . .
H5C H 0.5490 0.7748 0.6713 0.139 Uiso 1 1 calc R . .
C6 C 0.6439(9) 0.6177(6) 0.7253(10) 0.073(2) Uani 1 1 d . . .
H6A H 0.7071 0.6588 0.7762 0.110 Uiso 1 1 calc R . .
H6B H 0.6965 0.6037 0.6389 0.110 Uiso 1 1 calc R . .
H6C H 0.6338 0.5685 0.7825 0.110 Uiso 1 1 calc R . .
C7 C 0.3667(9) 0.5906(5) 0.6091(8) 0.0605(19) Uani 1 1 d . . .
H7 H 0.2644 0.6173 0.5798 0.073 Uiso 1 1 calc R . .
C8 C 0.4407(13) 0.5470(7) 0.4846(10) 0.081(3) Uani 1 1 d . . .
H8A H 0.3610 0.5398 0.4083 0.097 Uiso 1 1 calc R . .
H8B H 0.5312 0.5789 0.4494 0.097 Uiso 1 1 calc R . .
C9 C 0.4180(9) 0.4547(5) 0.6602(8) 0.0562(18) Uani 1 1 d . . .
C10 C 0.4280(8) 0.3789(5) 0.7453(7) 0.0521(16) Uani 1 1 d . . .
C11 C 0.5208(10) 0.3096(5) 0.7291(9) 0.059(2) Uani 1 1 d . . .
H11 H 0.5913 0.3054 0.6541 0.070 Uiso 1 1 calc R . .
C12 C 0.5079(10) 0.2450(5) 0.8274(9) 0.065(2) Uani 1 1 d . . .
H12 H 0.5720 0.1974 0.8199 0.078 Uiso 1 1 calc R . .
C13 C 0.3986(9) 0.2520(5) 0.9367(8) 0.0579(18) Uani 1 1 d . . .
H13 H 0.3844 0.2082 1.0000 0.069 Uiso 1 1 calc R . .
C14 C 0.3134(8) 0.3236(4) 0.9490(8) 0.0502(15) Uani 1 1 d . . .
C15 C 0.2033(8) 0.3513(4) 1.0619(8) 0.0529(16) Uani 1 1 d . . .
C16 C 0.1027(15) 0.3594(7) 1.2760(13) 0.083(3) Uani 1 1 d . . .
H16A H 0.1777 0.3782 1.3501 0.100 Uiso 1 1 calc R . .
H16B H 0.0133 0.3304 1.3192 0.100 Uiso 1 1 calc R . .
C17 C 0.0402(9) 0.4342(5) 1.1854(8) 0.0565(17) Uani 1 1 d . . .
H17 H 0.0709 0.4866 1.2326 0.068 Uiso 1 1 calc R . .
C18 C -0.1419(9) 0.4329(5) 1.1583(8) 0.0594(18) Uani 1 1 d . . .
H18 H -0.1684 0.4793 1.0940 0.071 Uiso 1 1 calc R . .
C19 C -0.2307(11) 0.4490(6) 1.2981(10) 0.084(3) Uani 1 1 d . . .
H19A H -0.3456 0.4483 1.2800 0.126 Uiso 1 1 calc R . .
H19B H -0.1992 0.5026 1.3355 0.126 Uiso 1 1 calc R . .
H19C H -0.2023 0.4062 1.3655 0.126 Uiso 1 1 calc R . .
C20 C -0.2057(12) 0.3529(8) 1.0886(13) 0.103(4) Uani 1 1 d . . .
H20A H -0.1490 0.3430 1.0027 0.154 Uiso 1 1 calc R . .
H20B H -0.3194 0.3588 1.0671 0.154 Uiso 1 1 calc R . .
H20C H -0.1888 0.3067 1.1521 0.154 Uiso 1 1 calc R . .
Cl1 Cl 0.4420(2) 0.53112(12) 1.0356(2) 0.0642(5) Uani 1 1 d . . .
F1 F 0.9832(12) 0.6776(9) 0.5039(11) 0.217(6) Uani 1 1 d . . .
F2 F 1.1177(10) 0.7753(8) 0.4317(12) 0.187(5) Uani 1 1 d . . .
F3 F 0.8571(8) 0.7806(6) 0.3882(7) 0.129(3) Uani 1 1 d . . .
F4 F 1.0166(13) 0.7607(6) 0.2139(8) 0.162(4) Uani 1 1 d . . .
F5 F 0.8782(13) 0.6605(6) 0.2763(14) 0.209(5) Uani 1 1 d . . .
F6 F 1.1436(12) 0.6585(6) 0.3215(9) 0.153(4) Uani 1 1 d . . .
Ir1 Ir 0.21043(2) 0.49445(2) 0.88555(2) 0.04467(9) Uani 1 1 d . . .
N1 N 0.3348(7) 0.5175(3) 0.7028(6) 0.0524(16) Uani 1 1 d . . .
N2 N 0.3263(6) 0.3852(3) 0.8538(6) 0.0466(12) Uani 1 1 d . . .
N3 N 0.1361(7) 0.4239(4) 1.0560(6) 0.0520(13) Uani 1 1 d . . .
O1 O 0.4970(7) 0.4635(4) 0.5407(6) 0.0709(16) Uani 1 1 d . . .
O2 O 0.1839(7) 0.3052(3) 1.1763(6) 0.0678(14) Uani 1 1 d . . .
P1 P 0.9958(2) 0.71529(15) 0.3569(2) 0.0651(5) Uani 1 1 d . . .

loop_
_atom_site_aniso_label
_atom_site_aniso_U_11
_atom_site_aniso_U_22
_atom_site_aniso_U_33
_atom_site_aniso_U_23
_atom_site_aniso_U_13
_atom_site_aniso_U_12
C1 0.058(4) 0.103(8) 0.087(5) 0.002(9) -0.020(3) 0.023(7)
C2 0.085(7) 0.107(9) 0.119(9) 0.012(7) -0.005(6) 0.064(7)
C3 0.087(7) 0.061(5) 0.122(9) -0.011(6) -0.007(6) 0.047(5)
C4 0.052(5) 0.051(5) 0.112(8) 0.009(5) 0.007(5) 0.002(4)
C5 0.084(6) 0.086(7) 0.107(8) 0.026(6) 0.002(5) 0.003(5)
C6 0.052(4) 0.071(5) 0.096(7) 0.005(5) 0.003(4) 0.000(4)
C7 0.051(4) 0.068(5) 0.063(5) 0.025(4) 0.008(3) 0.016(4)
C8 0.083(6) 0.098(7) 0.062(6) 0.026(5) 0.003(5) 0.009(5)
C9 0.050(4) 0.070(5) 0.049(4) -0.001(3) 0.003(3) 0.011(4)
C10 0.052(4) 0.052(4) 0.052(4) -0.007(3) -0.003(3) 0.003(3)
C11 0.066(5) 0.060(5) 0.050(4) -0.022(4) 0.007(4) 0.018(4)
C12 0.076(5) 0.048(4) 0.069(5) -0.010(4) -0.003(4) 0.015(4)
C13 0.064(4) 0.048(4) 0.062(5) -0.005(3) -0.004(3) 0.003(3)
C14 0.051(4) 0.044(4) 0.055(4) -0.001(3) -0.006(3) 0.002(3)
C15 0.055(4) 0.048(4) 0.056(4) 0.004(3) 0.001(3) 0.004(3)
C16 0.086(6) 0.068(6) 0.095(8) 0.018(5) 0.013(5) 0.017(5)
C17 0.064(4) 0.055(4) 0.051(4) 0.000(3) 0.014(3) 0.005(3)
C18 0.056(4) 0.060(4) 0.063(5) -0.006(3) 0.016(3) 0.003(3)
C19 0.080(6) 0.085(6) 0.089(6) -0.004(5) 0.038(5) 0.001(5)
C20 0.083(7) 0.105(9) 0.121(9) -0.035(7) 0.024(6) -0.024(6)
Cl1 0.0710(11) 0.0600(10) 0.0609(11) -0.0033(8) -0.0122(8) -0.0050(8)
F1 0.168(8) 0.330(16) 0.156(8) 0.160(10) 0.055(7) 0.096(9)
F2 0.090(5) 0.227(11) 0.241(11) -0.102(9) -0.030(6) -0.015(6)
F3 0.103(4) 0.177(7) 0.105(5) -0.005(5) -0.002(4) 0.062(5)
F4 0.206(8) 0.182(9) 0.100(5) 0.063(5) 0.034(5) 0.053(7)
F5 0.196(9) 0.124(7) 0.299(14) -0.032(8) -0.129(10) -0.007(7)
F6 0.168(8) 0.179(9) 0.113(6) 0.004(6) 0.010(6) 0.095(7)
Ir1 0.04450(13) 0.04468(13) 0.04483(14) 0.0011(2) 0.00140(8) 0.00604(17)
N1 0.050(3) 0.061(5) 0.045(3) 0.005(2) 0.002(2) 0.003(3)
N2 0.042(3) 0.048(3) 0.050(3) -0.006(3) -0.003(2) 0.006(2)
N3 0.056(3) 0.053(3) 0.047(3) 0.006(3) 0.005(3) 0.007(3)
O1 0.074(3) 0.086(4) 0.054(3) 0.011(3) 0.022(3) 0.015(3)
O2 0.082(4) 0.058(3) 0.064(3) 0.018(3) 0.014(3) 0.013(3)
P1 0.0599(11) 0.0836(14) 0.0517(11) 0.0056(10) -0.0017(8) 0.0076(10)

loop_
_geom_bond_atom_site_label_1
_geom_bond_atom_site_label_2
_geom_bond_distance
_geom_bond_site_symmetry_2
_geom_bond_publ_flag
C1 C2 1.42(2) . ?
C1 Ir1 2.139(7) . ?
C1 H1A 0.9300 . ?
C1 H1B 0.9300 . ?
C2 C3 1.282(15) . ?
C2 Ir1 2.119(8) . ?
C2 H2 0.9300 . ?
C3 Ir1 2.207(8) . ?
C3 H3A 0.9300 . ?
C3 H3B 0.9300 . ?
C4 C5 1.516(13) . ?
C4 C6 1.531(12) . ?
C4 C7 1.537(13) . ?
C4 H4 0.9800 . ?
C5 H5A 0.9600 . ?
C5 H5B 0.9600 . ?
C5 H5C 0.9600 . ?
C6 H6A 0.9600 . ?
C6 H6B 0.9600 . ?
C6 H6C 0.9600 . ?
C7 N1 1.494(9) . ?
C7 C8 1.509(13) . ?
C7 H7 0.9800 . ?
C8 O1 1.506(10) . ?
C8 H8A 0.9700 . ?
C8 H8B 0.9700 . ?
C9 N1 1.288(9) . ?
C9 O1 1.325(9) . ?
C9 C10 1.456(11) . ?
C10 N2 1.344(9) . ?
C10 C11 1.358(10) . ?
C11 C12 1.396(12) . ?
C11 H11 0.9300 . ?
C12 C13 1.392(11) . ?
C12 H12 0.9300 . ?
C13 C14 1.352(10) . ?
C13 H13 0.9300 . ?
C14 N2 1.340(9) . ?
C14 C15 1.485(10) . ?
C15 N3 1.288(9) . ?
C15 O2 1.320(9) . ?
C16 O2 1.455(12) . ?
C16 C17 1.552(12) . ?
C16 H16A 0.9700 . ?
C16 H16B 0.9700 . ?
C17 N3 1.482(8) . ?
C17 C18 1.518(10) . ?
C17 H17 0.9800 . ?
C18 C20 1.527(13) . ?
C18 C19 1.547(10) . ?
C18 H18 0.9800 . ?
C19 H19A 0.9600 . ?
C19 H19B 0.9600 . ?
C19 H19C 0.9600 . ?
C20 H20A 0.9600 . ?
C20 H20B 0.9600 . ?
C20 H20C 0.9600 . ?
Cl1 Ir1 2.4223(18) . ?
F1 P1 1.520(7) . ?
F2 P1 1.548(8) . ?
F3 P1 1.584(7) . ?
F4 P1 1.547(7) . ?
F5 P1 1.500(8) . ?
F6 P1 1.563(8) . ?
Ir1 N2 2.018(5) . ?
Ir1 N1 2.063(6) . ?
Ir1 N3 2.071(5) . ?
